data_8106109
loop_
_publ_author_name
'Yanfei, Wang'
'Nana, Liu'
'Qingyun, Liu'
'Liguo, Yang'
'Aimin, Wei'

_publ_section_title
;
 Crystal structure of tris(\m2-2-(pyridin-2-yl)ethan-1-olato-\k3
 N,O:O)-trithiocyanato-\kN-dicobalt(III), C24H24Co2N6O3S3
;
_journal_issue 2
_journal_name_full 'Zeitschrift f\"ur Kristallographie - New Crystal Structures'
_journal_page_first 233
_journal_page_last 234
_journal_paper_doi 10.1515/ncrs-2017-0235
_journal_volume 233
_journal_year 2018
_chemical_formula_sum 'C24 H24 Co2 N6 O3 S3'
_chemical_formula_weight 658.53
_space_group_IT_number 2
_space_group_name_Hall '-P 1'
_space_group_name_H-M_alt 'P -1'
_symmetry_cell_setting triclinic
_symmetry_space_group_name_H-M 'P -1'
_atom_sites_solution_hydrogens geom
_atom_sites_solution_primary direct
_atom_sites_solution_secondary difmap
_cell_angle_alpha 79.2000(10)
_cell_angle_beta 84.7140(10)
_cell_angle_gamma 89.519(2)
_cell_formula_units_Z 2
_cell_length_a 10.5658(9)
_cell_length_b 11.1693(11)
_cell_length_c 11.7054(14)
_cell_measurement_reflns_used 1976
_cell_measurement_temperature 298(2)
_cell_measurement_theta_max 25.099
_cell_measurement_theta_min 2.6945
_cell_volume 1351.1(2)
_computing_cell_refinement 'Bruker SMART'
_computing_data_collection 'Bruker SMART'
_computing_data_reduction 'Bruker SHELXTL'
_computing_molecular_graphics 'Bruker SHELXTL'
_computing_publication_material 'Bruker SHELXTL'
_computing_structure_refinement 'SHELXL-97 (Sheldrick, 1997)'
_computing_structure_solution 'SHELXS-97 (Sheldrick, 1990)'
_diffrn_ambient_temperature 298(2)
_diffrn_measured_fraction_theta_full 0.985
_diffrn_measured_fraction_theta_max 0.985
_diffrn_measurement_device_type 'CCD area detector'
_diffrn_measurement_method 'phi and omega scans'
_diffrn_radiation_monochromator graphite
_diffrn_radiation_source 'fine-focus sealed tube'
_diffrn_radiation_type MoK\a
_diffrn_radiation_wavelength 0.71073
_diffrn_reflns_av_R_equivalents 0.0377
_diffrn_reflns_av_sigmaI/netI 0.0768
_diffrn_reflns_limit_h_max 11
_diffrn_reflns_limit_h_min -12
_diffrn_reflns_limit_k_max 13
_diffrn_reflns_limit_k_min -13
_diffrn_reflns_limit_l_max 11
_diffrn_reflns_limit_l_min -13
_diffrn_reflns_number 7197
_diffrn_reflns_theta_full 25.02
_diffrn_reflns_theta_max 25.02
_diffrn_reflns_theta_min 1.78
_exptl_absorpt_coefficient_mu 1.498
_exptl_absorpt_correction_T_max 0.9288
_exptl_absorpt_correction_T_min 0.7639
_exptl_absorpt_correction_type multi-scan
_exptl_absorpt_process_details sadabs
_exptl_crystal_colour black
_exptl_crystal_density_diffrn 1.619
_exptl_crystal_density_method 'not measured'
_exptl_crystal_description block
_exptl_crystal_F_000 672
_exptl_crystal_size_max 0.19
_exptl_crystal_size_mid 0.08
_exptl_crystal_size_min 0.05
_refine_diff_density_max 0.519
_refine_diff_density_min -0.353
_refine_diff_density_rms 0.077
_refine_ls_extinction_method none
_refine_ls_goodness_of_fit_ref 1.000
_refine_ls_hydrogen_treatment constr
_refine_ls_matrix_type full
_refine_ls_number_parameters 343
_refine_ls_number_reflns 4702
_refine_ls_number_restraints 0
_refine_ls_restrained_S_all 1.000
_refine_ls_R_factor_all 0.0818
_refine_ls_R_factor_gt 0.0482
_refine_ls_shift/su_max 0.005
_refine_ls_shift/su_mean 0.000
_refine_ls_structure_factor_coef Fsqd
_refine_ls_weighting_details 'calc w=1/[\s^2^(Fo^2^)+(0.0523P)^2^+0.0000P] where P=(Fo^2^+2Fc^2^)/3'
_refine_ls_weighting_scheme calc
_refine_ls_wR_factor_gt 0.1104
_refine_ls_wR_factor_ref 0.1213
_reflns_number_gt 3056
_reflns_number_total 4702
_reflns_threshold_expression >2sigma(I)
_cod_data_source_file suppl_ncrs-2017-0235_suppl.cif
_cod_data_source_block 100125a
_cod_original_sg_symbol_H-M P-1
_cod_database_code 8106109

loop_
_symmetry_equiv_pos_as_xyz
'x, y, z'
'-x, -y, -z'

loop_
_atom_site_label
_atom_site_type_symbol
_atom_site_fract_x
_atom_site_fract_y
_atom_site_fract_z
_atom_site_U_iso_or_equiv
_atom_site_adp_type
_atom_site_occupancy
_atom_site_symmetry_multiplicity
_atom_site_calc_flag
_atom_site_refinement_flags
_atom_site_disorder_assembly
_atom_site_disorder_group
Co1 Co 0.30687(6) 0.26333(6) 0.29851(6) 0.0348(2) Uani 1 1 d . . .
Co2 Co 0.24503(6) 0.04152(6) 0.28834(6) 0.0342(2) Uani 1 1 d . . .
S1 S 0.66636(16) 0.46179(16) 0.08387(16) 0.0754(5) Uani 1 1 d . . .
S2 S -0.13807(15) -0.06905(18) 0.16555(17) 0.0781(5) Uani 1 1 d . . .
S3 S 0.19963(17) -0.28901(19) 0.6002(2) 0.1025(8) Uani 1 1 d . . .
N1 N 0.3415(4) 0.3080(3) 0.4471(3) 0.0395(10) Uani 1 1 d . . .
N2 N 0.2043(4) 0.4071(4) 0.2502(4) 0.0429(11) Uani 1 1 d . . .
N3 N 0.3448(4) -0.0559(3) 0.1900(3) 0.0371(10) Uani 1 1 d . . .
N4 N 0.4527(4) 0.3481(4) 0.2147(4) 0.0434(11) Uani 1 1 d . . .
N5 N 0.0879(4) -0.0044(4) 0.2417(4) 0.0444(11) Uani 1 1 d . . .
N6 N 0.2303(4) -0.0919(4) 0.4168(4) 0.0472(11) Uani 1 1 d . . .
O1 O 0.1643(3) 0.1645(3) 0.3640(3) 0.0366(8) Uani 1 1 d . . .
O2 O 0.2769(3) 0.1851(3) 0.1713(3) 0.0350(8) Uani 1 1 d . . .
O3 O 0.3852(3) 0.1095(3) 0.3455(3) 0.0338(8) Uani 1 1 d . . .
C1 C 0.1270(5) 0.1471(4) 0.4866(4) 0.0436(13) Uani 1 1 d . . .
H1A H 0.1890 0.0976 0.5298 0.052 Uiso 1 1 calc R . .
H1B H 0.0452 0.1057 0.5042 0.052 Uiso 1 1 calc R . .
C2 C 0.1184(5) 0.2715(5) 0.5211(5) 0.0537(15) Uani 1 1 d . . .
H2A H 0.0785 0.3283 0.4622 0.064 Uiso 1 1 calc R . .
H2B H 0.0664 0.2658 0.5947 0.064 Uiso 1 1 calc R . .
C3 C 0.2494(5) 0.3175(4) 0.5331(5) 0.0448(13) Uani 1 1 d . . .
C4 C 0.2793(6) 0.3592(5) 0.6322(5) 0.0561(15) Uani 1 1 d . . .
H4 H 0.2148 0.3713 0.6883 0.067 Uiso 1 1 calc R . .
C5 C 0.4004(7) 0.3822(5) 0.6475(5) 0.0654(18) Uani 1 1 d . . .
H5 H 0.4197 0.4113 0.7134 0.079 Uiso 1 1 calc R . .
C6 C 0.4962(6) 0.3622(5) 0.5648(5) 0.0571(16) Uani 1 1 d . . .
H6 H 0.5812 0.3721 0.5762 0.069 Uiso 1 1 calc R . .
C7 C 0.4626(5) 0.3275(4) 0.4658(5) 0.0473(14) Uani 1 1 d . . .
H7 H 0.5265 0.3168 0.4085 0.057 Uiso 1 1 calc R . .
C8 C 0.1869(5) 0.2344(5) 0.0913(4) 0.0461(13) Uani 1 1 d . . .
H8A H 0.1593 0.1703 0.0535 0.055 Uiso 1 1 calc R . .
H8B H 0.2289 0.2968 0.0313 0.055 Uiso 1 1 calc R . .
C9 C 0.0698(5) 0.2897(5) 0.1477(5) 0.0468(13) Uani 1 1 d . . .
H9A H 0.0071 0.3078 0.0914 0.056 Uiso 1 1 calc R . .
H9B H 0.0326 0.2306 0.2134 0.056 Uiso 1 1 calc R . .
C10 C 0.1019(5) 0.4050(5) 0.1892(5) 0.0446(13) Uani 1 1 d . . .
C11 C 0.0274(6) 0.5099(6) 0.1629(5) 0.0605(16) Uani 1 1 d . . .
H11 H -0.0452 0.5070 0.1241 0.073 Uiso 1 1 calc R . .
C12 C 0.0621(6) 0.6161(5) 0.1943(5) 0.0620(17) Uani 1 1 d . . .
H12 H 0.0145 0.6864 0.1755 0.074 Uiso 1 1 calc R . .
C13 C 0.1676(6) 0.6179(5) 0.2538(5) 0.0621(17) Uani 1 1 d . . .
H13 H 0.1924 0.6889 0.2766 0.074 Uiso 1 1 calc R . .
C14 C 0.2356(5) 0.5130(5) 0.2789(5) 0.0523(15) Uani 1 1 d . . .
H14 H 0.3078 0.5153 0.3183 0.063 Uiso 1 1 calc R . .
C15 C 0.5118(4) 0.0837(5) 0.3038(5) 0.0436(13) Uani 1 1 d . . .
H15A H 0.5717 0.1107 0.3518 0.052 Uiso 1 1 calc R . .
H15B H 0.5307 0.1268 0.2241 0.052 Uiso 1 1 calc R . .
C16 C 0.5241(5) -0.0523(4) 0.3085(4) 0.0443(13) Uani 1 1 d . . .
H16A H 0.6135 -0.0735 0.3045 0.053 Uiso 1 1 calc R . .
H16B H 0.4838 -0.0953 0.3824 0.053 Uiso 1 1 calc R . .
C17 C 0.4642(5) -0.0930(4) 0.2099(4) 0.0392(12) Uani 1 1 d . . .
C18 C 0.5303(5) -0.1612(5) 0.1388(5) 0.0516(14) Uani 1 1 d . . .
H18 H 0.6129 -0.1846 0.1531 0.062 Uiso 1 1 calc R . .
C19 C 0.4774(6) -0.1955(5) 0.0471(5) 0.0581(16) Uani 1 1 d . . .
H19 H 0.5214 -0.2443 0.0009 0.070 Uiso 1 1 calc R . .
C20 C 0.3557(5) -0.1549(5) 0.0256(5) 0.0519(14) Uani 1 1 d . . .
H20 H 0.3165 -0.1751 -0.0362 0.062 Uiso 1 1 calc R . .
C21 C 0.2950(5) -0.0850(5) 0.0967(4) 0.0442(13) Uani 1 1 d . . .
H21 H 0.2148 -0.0558 0.0800 0.053 Uiso 1 1 calc R . .
C22 C 0.5406(5) 0.3963(4) 0.1601(4) 0.0420(12) Uani 1 1 d . . .
C23 C -0.0067(5) -0.0308(5) 0.2117(5) 0.0435(13) Uani 1 1 d . . .
C24 C 0.2170(5) -0.1728(6) 0.4913(5) 0.0511(14) Uani 1 1 d . . .

loop_
_atom_site_aniso_label
_atom_site_aniso_U_11
_atom_site_aniso_U_22
_atom_site_aniso_U_33
_atom_site_aniso_U_23
_atom_site_aniso_U_13
_atom_site_aniso_U_12
Co1 0.0338(4) 0.0382(4) 0.0330(4) -0.0086(3) -0.0027(3) -0.0030(3)
Co2 0.0304(4) 0.0390(4) 0.0341(4) -0.0091(3) -0.0032(3) -0.0033(3)
S1 0.0649(11) 0.0855(13) 0.0699(12) -0.0100(10) 0.0179(9) -0.0290(9)
S2 0.0494(10) 0.1097(15) 0.0793(13) -0.0202(11) -0.0198(9) -0.0185(9)
S3 0.0647(11) 0.1088(16) 0.1059(17) 0.0487(13) 0.0000(11) 0.0004(11)
N1 0.044(2) 0.039(2) 0.036(3) -0.011(2) -0.002(2) -0.0029(19)
N2 0.049(3) 0.039(3) 0.040(3) -0.009(2) -0.003(2) 0.001(2)
N3 0.039(2) 0.039(2) 0.035(2) -0.010(2) -0.0020(19) 0.0002(19)
N4 0.044(3) 0.043(3) 0.042(3) -0.006(2) 0.000(2) -0.011(2)
N5 0.035(2) 0.051(3) 0.049(3) -0.015(2) -0.004(2) -0.007(2)
N6 0.043(3) 0.046(3) 0.049(3) -0.004(2) 0.003(2) -0.005(2)
O1 0.0284(17) 0.045(2) 0.037(2) -0.0090(16) -0.0022(14) -0.0011(14)
O2 0.0342(17) 0.0391(19) 0.0329(19) -0.0092(15) -0.0040(14) -0.0021(14)
O3 0.0279(17) 0.0399(19) 0.0351(19) -0.0102(15) -0.0039(14) -0.0022(14)
C1 0.038(3) 0.054(3) 0.037(3) -0.011(3) 0.011(2) -0.011(2)
C2 0.048(3) 0.064(4) 0.048(4) -0.017(3) 0.007(3) 0.008(3)
C3 0.058(3) 0.041(3) 0.036(3) -0.009(3) -0.003(3) 0.007(3)
C4 0.075(4) 0.048(4) 0.047(4) -0.016(3) 0.001(3) -0.005(3)
C5 0.108(5) 0.054(4) 0.039(4) -0.016(3) -0.013(4) -0.015(4)
C6 0.069(4) 0.057(4) 0.050(4) -0.012(3) -0.023(3) -0.011(3)
C7 0.054(3) 0.041(3) 0.049(4) -0.011(3) -0.013(3) -0.002(3)
C8 0.056(3) 0.051(3) 0.035(3) -0.012(3) -0.015(3) 0.004(3)
C9 0.041(3) 0.052(3) 0.050(3) -0.006(3) -0.021(3) 0.007(2)
C10 0.046(3) 0.043(3) 0.043(3) -0.004(3) -0.008(3) 0.004(3)
C11 0.056(4) 0.065(4) 0.057(4) -0.005(3) -0.006(3) 0.016(3)
C12 0.075(4) 0.046(4) 0.066(4) -0.013(3) -0.012(3) 0.025(3)
C13 0.079(4) 0.044(4) 0.064(4) -0.014(3) 0.000(4) 0.004(3)
C14 0.067(4) 0.040(3) 0.052(4) -0.014(3) -0.003(3) -0.003(3)
C15 0.026(3) 0.054(3) 0.054(4) -0.017(3) -0.009(2) -0.001(2)
C16 0.036(3) 0.053(3) 0.045(3) -0.011(3) -0.006(2) 0.012(2)
C17 0.042(3) 0.035(3) 0.042(3) -0.012(2) -0.003(2) 0.003(2)
C18 0.047(3) 0.053(4) 0.056(4) -0.014(3) -0.002(3) 0.007(3)
C19 0.066(4) 0.059(4) 0.054(4) -0.032(3) 0.009(3) 0.000(3)
C20 0.056(4) 0.061(4) 0.044(3) -0.024(3) -0.006(3) -0.005(3)
C21 0.042(3) 0.050(3) 0.043(3) -0.016(3) -0.001(2) 0.000(2)
C22 0.053(3) 0.042(3) 0.035(3) -0.016(3) -0.006(3) 0.000(3)
C23 0.043(3) 0.047(3) 0.040(3) -0.010(3) 0.000(2) -0.005(3)
C24 0.027(3) 0.065(4) 0.058(4) -0.001(3) -0.004(3) 0.000(3)

loop_
_atom_type_symbol
_atom_type_description
_atom_type_scat_dispersion_real
_atom_type_scat_dispersion_imag
_atom_type_scat_source
C C 0.0033 0.0016 'International Tables Vol C Tables 4.2.6.8 and 6.1.1.4'
H H 0.0000 0.0000 'International Tables Vol C Tables 4.2.6.8 and 6.1.1.4'
O O 0.0106 0.0060 'International Tables Vol C Tables 4.2.6.8 and 6.1.1.4'
N N 0.0061 0.0033 'International Tables Vol C Tables 4.2.6.8 and 6.1.1.4'
S S 0.1246 0.1234 'International Tables Vol C Tables 4.2.6.8 and 6.1.1.4'
Co Co 0.3494 0.9721 'International Tables Vol C Tables 4.2.6.8 and 6.1.1.4'

loop_
_geom_angle_atom_site_label_1
_geom_angle_atom_site_label_2
_geom_angle_atom_site_label_3
_geom_angle
_geom_angle_site_symmetry_1
_geom_angle_site_symmetry_3
O1 Co1 N4 171.31(15) . .
O1 Co1 O3 78.70(13) . .
N4 Co1 O3 97.73(15) . .
O1 Co1 O2 79.14(13) . .
N4 Co1 O2 92.45(15) . .
O3 Co1 O2 79.29(13) . .
O1 Co1 N2 93.66(15) . .
N4 Co1 N2 89.38(17) . .
O3 Co1 N2 171.71(15) . .
O2 Co1 N2 96.22(15) . .
O1 Co1 N1 94.37(15) . .
N4 Co1 N1 93.51(17) . .
O3 Co1 N1 89.34(15) . .
O2 Co1 N1 167.78(15) . .
N2 Co1 N1 94.51(17) . .
O1 Co1 Co2 47.63(9) . .
N4 Co1 Co2 124.46(12) . .
O3 Co1 Co2 46.93(9) . .
O2 Co1 Co2 47.32(9) . .
N2 Co1 Co2 125.13(12) . .
N1 Co1 Co2 120.96(12) . .
N5 Co2 O3 169.79(15) . .
N5 Co2 N6 89.86(18) . .
O3 Co2 N6 92.44(16) . .
N5 Co2 O2 97.86(16) . .
O3 Co2 O2 79.50(13) . .
N6 Co2 O2 171.84(16) . .
N5 Co2 O1 91.68(15) . .
O3 Co2 O1 78.14(12) . .
N6 Co2 O1 98.87(16) . .
O2 Co2 O1 78.35(13) . .
N5 Co2 N3 93.19(16) . .
O3 Co2 N3 96.69(14) . .
N6 Co2 N3 91.67(17) . .
O2 Co2 N3 90.56(14) . .
O1 Co2 N3 168.40(15) . .
N5 Co2 Co1 124.28(13) . .
O3 Co2 Co1 47.21(9) . .
N6 Co2 Co1 125.55(13) . .
O2 Co2 Co1 47.31(9) . .
O1 Co2 Co1 46.60(9) . .
N3 Co2 Co1 122.63(11) . .
C7 N1 C3 118.2(4) . .
C7 N1 Co1 118.7(3) . .
C3 N1 Co1 123.1(3) . .
C14 N2 C10 118.0(5) . .
C14 N2 Co1 119.0(4) . .
C10 N2 Co1 123.0(3) . .
C21 N3 C17 117.9(4) . .
C21 N3 Co2 119.5(3) . .
C17 N3 Co2 122.6(3) . .
C22 N4 Co1 176.9(4) . .
C23 N5 Co2 178.8(4) . .
C24 N6 Co2 177.1(4) . .
C1 O1 Co1 120.3(3) . .
C1 O1 Co2 123.8(3) . .
Co1 O1 Co2 85.77(12) . .
C8 O2 Co1 120.2(3) . .
C8 O2 Co2 123.3(3) . .
Co1 O2 Co2 85.37(13) . .
C15 O3 Co2 119.9(3) . .
C15 O3 Co1 122.7(3) . .
Co2 O3 Co1 85.86(12) . .
O1 C1 C2 108.1(4) . .
O1 C1 H1A 110.1 . .
C2 C1 H1A 110.1 . .
O1 C1 H1B 110.1 . .
C2 C1 H1B 110.1 . .
H1A C1 H1B 108.4 . .
C3 C2 C1 110.1(4) . .
C3 C2 H2A 109.6 . .
C1 C2 H2A 109.6 . .
C3 C2 H2B 109.6 . .
C1 C2 H2B 109.6 . .
H2A C2 H2B 108.2 . .
N1 C3 C4 120.0(5) . .
N1 C3 C2 117.4(4) . .
C4 C3 C2 122.4(5) . .
C5 C4 C3 120.7(6) . .
C5 C4 H4 119.6 . .
C3 C4 H4 119.6 . .
C4 C5 C6 119.5(5) . .
C4 C5 H5 120.3 . .
C6 C5 H5 120.3 . .
C7 C6 C5 118.1(6) . .
C7 C6 H6 121.0 . .
C5 C6 H6 121.0 . .
N1 C7 C6 123.2(5) . .
N1 C7 H7 118.4 . .
C6 C7 H7 118.4 . .
O2 C8 C9 114.2(4) . .
O2 C8 H8A 108.7 . .
C9 C8 H8A 108.7 . .
O2 C8 H8B 108.7 . .
C9 C8 H8B 108.7 . .
H8A C8 H8B 107.6 . .
C10 C9 C8 112.0(4) . .
C10 C9 H9A 109.2 . .
C8 C9 H9A 109.2 . .
C10 C9 H9B 109.2 . .
C8 C9 H9B 109.2 . .
H9A C9 H9B 107.9 . .
N2 C10 C11 120.3(5) . .
N2 C10 C9 119.4(4) . .
C11 C10 C9 120.4(5) . .
C12 C11 C10 119.9(6) . .
C12 C11 H11 120.1 . .
C10 C11 H11 120.1 . .
C11 C12 C13 119.3(6) . .
C11 C12 H12 120.4 . .
C13 C12 H12 120.4 . .
C14 C13 C12 118.6(5) . .
C14 C13 H13 120.7 . .
C12 C13 H13 120.7 . .
N2 C14 C13 123.9(6) . .
N2 C14 H14 118.0 . .
C13 C14 H14 118.0 . .
O3 C15 C16 109.1(4) . .
O3 C15 H15A 109.9 . .
C16 C15 H15A 109.9 . .
O3 C15 H15B 109.9 . .
C16 C15 H15B 109.9 . .
H15A C15 H15B 108.3 . .
C17 C16 C15 112.1(4) . .
C17 C16 H16A 109.2 . .
C15 C16 H16A 109.2 . .
C17 C16 H16B 109.2 . .
C15 C16 H16B 109.2 . .
H16A C16 H16B 107.9 . .
N3 C17 C18 120.5(5) . .
N3 C17 C16 118.1(4) . .
C18 C17 C16 121.3(5) . .
C19 C18 C17 121.5(5) . .
C19 C18 H18 119.2 . .
C17 C18 H18 119.2 . .
C18 C19 C20 117.6(5) . .
C18 C19 H19 121.2 . .
C20 C19 H19 121.2 . .
C21 C20 C19 118.8(5) . .
C21 C20 H20 120.6 . .
C19 C20 H20 120.6 . .
N3 C21 C20 123.6(5) . .
N3 C21 H21 118.2 . .
C20 C21 H21 118.2 . .
N4 C22 S1 178.9(5) . .
N5 C23 S2 178.2(5) . .
N6 C24 S3 179.1(5) . .

loop_
_geom_bond_atom_site_label_1
_geom_bond_atom_site_label_2
_geom_bond_distance
_geom_bond_site_symmetry_2
Co1 O1 1.890(3) .
Co1 N4 1.906(4) .
Co1 O3 1.909(3) .
Co1 O2 1.913(3) .
Co1 N2 1.954(4) .
Co1 N1 1.963(4) .
Co1 Co2 2.5944(9) .
Co2 N5 1.899(4) .
Co2 O3 1.900(3) .
Co2 N6 1.905(5) .
Co2 O2 1.913(3) .
Co2 O1 1.922(3) .
Co2 N3 1.961(4) .
S1 C22 1.628(6) .
S2 C23 1.623(6) .
S3 C24 1.637(6) .
N1 C7 1.343(6) .
N1 C3 1.354(6) .
N2 C14 1.341(6) .
N2 C10 1.353(6) .
N3 C21 1.348(6) .
N3 C17 1.352(6) .
N4 C22 1.153(6) .
N5 C23 1.147(6) .
N6 C24 1.132(6) .
O1 C1 1.430(5) .
O2 C8 1.431(5) .
O3 C15 1.426(5) .
C1 C2 1.517(6) .
C1 H1A 0.9700 .
C1 H1B 0.9700 .
C2 C3 1.508(7) .
C2 H2A 0.9700 .
C2 H2B 0.9700 .
C3 C4 1.391(7) .
C4 C5 1.341(8) .
C4 H4 0.9300 .
C5 C6 1.382(8) .
C5 H5 0.9300 .
C6 C7 1.367(7) .
C6 H6 0.9300 .
C7 H7 0.9300 .
C8 C9 1.528(7) .
C8 H8A 0.9700 .
C8 H8B 0.9700 .
C9 C10 1.510(7) .
C9 H9A 0.9700 .
C9 H9B 0.9700 .
C10 C11 1.408(7) .
C11 C12 1.369(8) .
C11 H11 0.9300 .
C12 C13 1.370(8) .
C12 H12 0.9300 .
C13 C14 1.368(7) .
C13 H13 0.9300 .
C14 H14 0.9300 .
C15 C16 1.514(6) .
C15 H15A 0.9700 .
C15 H15B 0.9700 .
C16 C17 1.508(6) .
C16 H16A 0.9700 .
C16 H16B 0.9700 .
C17 C18 1.372(7) .
C18 C19 1.372(7) .
C18 H18 0.9300 .
C19 C20 1.389(8) .
C19 H19 0.9300 .
C20 C21 1.359(6) .
C20 H20 0.9300 .
C21 H21 0.9300 .

loop_
_geom_torsion_atom_site_label_1
_geom_torsion_atom_site_label_2
_geom_torsion_atom_site_label_3
_geom_torsion_atom_site_label_4
_geom_torsion
_geom_torsion_site_symmetry_1
_geom_torsion_site_symmetry_2
_geom_torsion_site_symmetry_3
_geom_torsion_site_symmetry_4
O1 Co1 Co2 N5 53.4(2) . . . .
N4 Co1 Co2 N5 -122.0(2) . . . .
O3 Co1 Co2 N5 172.8(2) . . . .
O2 Co1 Co2 N5 -66.19(19) . . . .
N2 Co1 Co2 N5 -4.1(2) . . . .
N1 Co1 Co2 N5 118.1(2) . . . .
O1 Co1 Co2 O3 -119.33(18) . . . .
N4 Co1 Co2 O3 65.3(2) . . . .
O2 Co1 Co2 O3 121.06(17) . . . .
N2 Co1 Co2 O3 -176.89(19) . . . .
N1 Co1 Co2 O3 -54.60(18) . . . .
O1 Co1 Co2 N6 -65.5(2) . . . .
N4 Co1 Co2 N6 119.1(2) . . . .
O3 Co1 Co2 N6 53.8(2) . . . .
O2 Co1 Co2 N6 174.9(2) . . . .
N2 Co1 Co2 N6 -123.1(2) . . . .
N1 Co1 Co2 N6 -0.8(2) . . . .
O1 Co1 Co2 O2 119.62(18) . . . .
N4 Co1 Co2 O2 -55.8(2) . . . .
O3 Co1 Co2 O2 -121.06(17) . . . .
N2 Co1 Co2 O2 62.05(19) . . . .
N1 Co1 Co2 O2 -175.66(18) . . . .
N4 Co1 Co2 O1 -175.4(2) . . . .
O3 Co1 Co2 O1 119.33(18) . . . .
O2 Co1 Co2 O1 -119.62(18) . . . .
N2 Co1 Co2 O1 -57.6(2) . . . .
N1 Co1 Co2 O1 64.72(19) . . . .
O1 Co1 Co2 N3 174.52(19) . . . .
N4 Co1 Co2 N3 -0.9(2) . . . .
O3 Co1 Co2 N3 -66.16(19) . . . .
O2 Co1 Co2 N3 54.90(19) . . . .
N2 Co1 Co2 N3 117.0(2) . . . .
N1 Co1 Co2 N3 -120.8(2) . . . .
O1 Co1 N1 C7 147.6(4) . . . .
N4 Co1 N1 C7 -28.8(4) . . . .
O3 Co1 N1 C7 69.0(4) . . . .
O2 Co1 N1 C7 90.3(8) . . . .
N2 Co1 N1 C7 -118.4(4) . . . .
Co2 Co1 N1 C7 105.5(3) . . . .
O1 Co1 N1 C3 -30.9(4) . . . .
N4 Co1 N1 C3 152.8(4) . . . .
O3 Co1 N1 C3 -109.5(4) . . . .
O2 Co1 N1 C3 -88.2(8) . . . .
N2 Co1 N1 C3 63.1(4) . . . .
Co2 Co1 N1 C3 -73.0(4) . . . .
O1 Co1 N2 C14 129.5(4) . . . .
N4 Co1 N2 C14 -58.6(4) . . . .
O3 Co1 N2 C14 152.3(9) . . . .
O2 Co1 N2 C14 -151.0(4) . . . .
N1 Co1 N2 C14 34.9(4) . . . .
Co2 Co1 N2 C14 168.2(3) . . . .
O1 Co1 N2 C10 -50.0(4) . . . .
N4 Co1 N2 C10 121.8(4) . . . .
O3 Co1 N2 C10 -27.3(13) . . . .
O2 Co1 N2 C10 29.4(4) . . . .
N1 Co1 N2 C10 -144.7(4) . . . .
Co2 Co1 N2 C10 -11.4(4) . . . .
N5 Co2 N3 C21 23.1(4) . . . .
O3 Co2 N3 C21 -154.3(4) . . . .
N6 Co2 N3 C21 113.1(4) . . . .
O2 Co2 N3 C21 -74.8(4) . . . .
O1 Co2 N3 C21 -91.6(8) . . . .
Co1 Co2 N3 C21 -111.8(3) . . . .
N5 Co2 N3 C17 -158.7(4) . . . .
O3 Co2 N3 C17 23.9(4) . . . .
N6 Co2 N3 C17 -68.7(4) . . . .
O2 Co2 N3 C17 103.4(4) . . . .
O1 Co2 N3 C17 86.6(8) . . . .
Co1 Co2 N3 C17 66.4(4) . . . .
O1 Co1 N4 C22 5(9) . . . .
O3 Co1 N4 C22 70(8) . . . .
O2 Co1 N4 C22 -9(8) . . . .
N2 Co1 N4 C22 -105(8) . . . .
N1 Co1 N4 C22 160(8) . . . .
Co2 Co1 N4 C22 28(9) . . . .
O3 Co2 N5 C23 88(22) . . . .
N6 Co2 N5 C23 -168(22) . . . .
O2 Co2 N5 C23 14(22) . . . .
O1 Co2 N5 C23 93(22) . . . .
N3 Co2 N5 C23 -77(22) . . . .
Co1 Co2 N5 C23 57(22) . . . .
N5 Co2 N6 C24 6(9) . . . .
O3 Co2 N6 C24 176(9) . . . .
O2 Co2 N6 C24 167(9) . . . .
O1 Co2 N6 C24 98(9) . . . .
N3 Co2 N6 C24 -87(9) . . . .
Co1 Co2 N6 C24 140(9) . . . .
N4 Co1 O1 C1 153.1(10) . . . .
O3 Co1 O1 C1 86.6(3) . . . .
O2 Co1 O1 C1 167.7(3) . . . .
N2 Co1 O1 C1 -96.6(3) . . . .
N1 Co1 O1 C1 -1.8(3) . . . .
Co2 Co1 O1 C1 127.1(4) . . . .
N4 Co1 O1 Co2 26.0(11) . . . .
O3 Co1 O1 Co2 -40.50(12) . . . .
O2 Co1 O1 Co2 40.60(12) . . . .
N2 Co1 O1 Co2 136.24(15) . . . .
N1 Co1 O1 Co2 -128.95(15) . . . .
N5 Co2 O1 C1 97.6(3) . . . .
O3 Co2 O1 C1 -83.2(3) . . . .
N6 Co2 O1 C1 7.5(3) . . . .
O2 Co2 O1 C1 -164.7(3) . . . .
N3 Co2 O1 C1 -147.6(7) . . . .
Co1 Co2 O1 C1 -124.0(3) . . . .
N5 Co2 O1 Co1 -138.41(16) . . . .
O3 Co2 O1 Co1 40.83(12) . . . .
N6 Co2 O1 Co1 131.48(15) . . . .
O2 Co2 O1 Co1 -40.72(12) . . . .
N3 Co2 O1 Co1 -23.6(8) . . . .
O1 Co1 O2 C8 85.3(3) . . . .
N4 Co1 O2 C8 -96.9(4) . . . .
O3 Co1 O2 C8 165.7(3) . . . .
N2 Co1 O2 C8 -7.2(4) . . . .
N1 Co1 O2 C8 144.0(7) . . . .
Co2 Co1 O2 C8 126.2(4) . . . .
O1 Co1 O2 Co2 -40.84(12) . . . .
N4 Co1 O2 Co2 136.97(15) . . . .
O3 Co1 O2 Co2 39.56(11) . . . .
N2 Co1 O2 Co2 -133.39(14) . . . .
N1 Co1 O2 Co2 17.8(7) . . . .
N5 Co2 O2 C8 6.9(3) . . . .
O3 Co2 O2 C8 -163.2(3) . . . .
N6 Co2 O2 C8 -154.0(10) . . . .
O1 Co2 O2 C8 -83.2(3) . . . .
N3 Co2 O2 C8 100.2(3) . . . .
Co1 Co2 O2 C8 -123.4(3) . . . .
N5 Co2 O2 Co1 130.26(14) . . . .
O3 Co2 O2 Co1 -39.75(11) . . . .
N6 Co2 O2 Co1 -30.6(11) . . . .
O1 Co2 O2 Co1 40.16(12) . . . .
N3 Co2 O2 Co1 -136.44(14) . . . .
N5 Co2 O3 C15 -161.7(9) . . . .
N6 Co2 O3 C15 95.4(4) . . . .
O2 Co2 O3 C15 -85.9(3) . . . .
O1 Co2 O3 C15 -166.0(4) . . . .
N3 Co2 O3 C15 3.5(4) . . . .
Co1 Co2 O3 C15 -125.7(4) . . . .
N5 Co2 O3 Co1 -36.0(10) . . . .
N6 Co2 O3 Co1 -138.89(15) . . . .
O2 Co2 O3 Co1 39.82(12) . . . .
O1 Co2 O3 Co1 -40.34(12) . . . .
N3 Co2 O3 Co1 129.14(14) . . . .
O1 Co1 O3 C15 164.2(3) . . . .
N4 Co1 O3 C15 -7.7(3) . . . .
O2 Co1 O3 C15 83.3(3) . . . .
N2 Co1 O3 C15 141.1(10) . . . .
N1 Co1 O3 C15 -101.2(3) . . . .
Co2 Co1 O3 C15 123.2(4) . . . .
O1 Co1 O3 Co2 41.06(12) . . . .
N4 Co1 O3 Co2 -130.90(15) . . . .
O2 Co1 O3 Co2 -39.86(12) . . . .
N2 Co1 O3 Co2 17.9(11) . . . .
N1 Co1 O3 Co2 135.64(14) . . . .
Co1 O1 C1 C2 50.4(5) . . . .
Co2 O1 C1 C2 157.2(3) . . . .
O1 C1 C2 C3 -79.0(5) . . . .
C7 N1 C3 C4 6.8(7) . . . .
Co1 N1 C3 C4 -174.7(4) . . . .
C7 N1 C3 C2 -168.1(5) . . . .
Co1 N1 C3 C2 10.3(6) . . . .
C1 C2 C3 N1 46.4(6) . . . .
C1 C2 C3 C4 -128.5(5) . . . .
N1 C3 C4 C5 -4.7(8) . . . .
C2 C3 C4 C5 169.9(5) . . . .
C3 C4 C5 C6 -1.0(9) . . . .
C4 C5 C6 C7 4.5(9) . . . .
C3 N1 C7 C6 -3.4(7) . . . .
Co1 N1 C7 C6 178.1(4) . . . .
C5 C6 C7 N1 -2.3(8) . . . .
Co1 O2 C8 C9 -36.4(5) . . . .
Co2 O2 C8 C9 69.3(5) . . . .
O2 C8 C9 C10 68.9(6) . . . .
C14 N2 C10 C11 -3.3(7) . . . .
Co1 N2 C10 C11 176.3(4) . . . .
C14 N2 C10 C9 175.5(5) . . . .
Co1 N2 C10 C9 -5.0(6) . . . .
C8 C9 C10 N2 -46.1(6) . . . .
C8 C9 C10 C11 132.6(5) . . . .
N2 C10 C11 C12 3.0(8) . . . .
C9 C10 C11 C12 -175.7(5) . . . .
C10 C11 C12 C13 -1.6(9) . . . .
C11 C12 C13 C14 0.6(9) . . . .
C10 N2 C14 C13 2.3(8) . . . .
Co1 N2 C14 C13 -177.2(4) . . . .
C12 C13 C14 N2 -1.0(9) . . . .
Co2 O3 C15 C16 -48.0(5) . . . .
Co1 O3 C15 C16 -153.7(3) . . . .
O3 C15 C16 C17 76.8(5) . . . .
C21 N3 C17 C18 -1.9(7) . . . .
Co2 N3 C17 C18 179.9(4) . . . .
C21 N3 C17 C16 175.3(4) . . . .
Co2 N3 C17 C16 -2.9(6) . . . .
C15 C16 C17 N3 -49.3(6) . . . .
C15 C16 C17 C18 127.9(5) . . . .
N3 C17 C18 C19 -1.1(8) . . . .
C16 C17 C18 C19 -178.2(5) . . . .
C17 C18 C19 C20 2.4(9) . . . .
C18 C19 C20 C21 -0.8(8) . . . .
C17 N3 C21 C20 3.6(7) . . . .
Co2 N3 C21 C20 -178.1(4) . . . .
C19 C20 C21 N3 -2.3(8) . . . .
Co1 N4 C22 S1 -74(28) . . . .
Co2 N5 C23 S2 53(33) . . . .
Co2 N6 C24 S3 -171(30) . . . .
